data_7223106
loop_
_publ_author_name
'Teki, Yoshio'
'Miyamoto, Sadaharu'
'Koide, Kentaro'

_publ_section_title
;
 \p-Topology and spin alignment in the photo-excited states of
 phenylanthracene-t-butylnitroxide radicals.
;
_journal_issue 47
_journal_name_full 'Physical chemistry chemical physics : PCCP'
_journal_page_first 31646
_journal_page_last 31652
_journal_paper_doi 10.1039/c5cp05994a
_journal_volume 17
_journal_year 2015
_chemical_formula_moiety 'C24 H22 N O'
_chemical_formula_sum 'C24 H22 N O'
_chemical_formula_weight 340.43
_space_group_IT_number 15
_symmetry_cell_setting monoclinic
_symmetry_Int_Tables_number 15
_symmetry_space_group_name_Hall '-C 2yc'
_symmetry_space_group_name_H-M 'C 1 2/c 1'
_audit_update_record
;
2015-10-06 deposited with the CCDC.
2015-10-28 downloaded from the CCDC.
;
_cell_angle_alpha 90.00
_cell_angle_beta 100.828(2)
_cell_angle_gamma 90.00
_cell_formula_units_Z 8
_cell_length_a 17.6732(11)
_cell_length_b 7.1183(4)
_cell_length_c 29.6076(17)
_cell_measurement_reflns_used 3840
_cell_measurement_temperature 150(2)
_cell_measurement_theta_max 27.4816
_cell_measurement_theta_min 2.1010
_cell_volume 3658.4(4)
_computing_cell_refinement 'CrystalClear (Rigaku, 2001)'
_computing_data_collection 'CrystalClear (Rigaku, 2001)'
_computing_data_reduction 'CrystalClear (Rigaku, 2001)'
_computing_molecular_graphics 'Yadokari-XG (Wakita, Nemoto et al., 2009)'
_computing_publication_material 'Yadokari-XG (Wakita, Nemoto et al., 2009)'
_computing_structure_refinement 'SHELXL-97 (Sheldrick, 1997)'
_computing_structure_solution 'SIR97 (Altomare <i>et al.</i>,  1999)'
_diffrn_ambient_temperature 150(2)
_diffrn_detector_area_resol_mean 7.32
_diffrn_measured_fraction_theta_full 0.981
_diffrn_measured_fraction_theta_max 0.981
_diffrn_measurement_details
;
scan:
    Number of images: 600
               Slice: -80.0000 - 100.0000
         Image width: 0.3000
            Exp time: 2.0000
       Rotation axis: Phi
               Omega: 0.0000
                 Chi: 0.0000
                 Phi: 0.0000
                 XTD: 55.0978
              2theta: 24.6023
scan:
    Number of images: 200
               Slice: -15.0000 - 45.0000
         Image width: 0.3000
            Exp time: 2.0000
       Rotation axis: Omega
               Omega: 0.0000
                 Chi: 90.0000
                 Phi: 0.0000
                 XTD: 55.0978
              2theta: 24.6023
scan:
    Number of images: 200
               Slice: -15.0000 - 45.0000
         Image width: 0.3000
            Exp time: 2.0000
       Rotation axis: Omega
               Omega: 0.0000
                 Chi: 90.0000
                 Phi: 90.0000
                 XTD: 55.0978
              2theta: 24.6023
scan:
    Number of images: 200
               Slice: -15.0000 - 45.0000
         Image width: 0.3000
            Exp time: 2.0000
       Rotation axis: Omega
               Omega: 0.0000
                 Chi: 90.0000
                 Phi: 180.0000
                 XTD: 55.0978
              2theta: 24.6023
scan:
    Number of images: 200
               Slice: -15.0000 - 45.0000
         Image width: 0.3000
            Exp time: 2.0000
       Rotation axis: Omega
               Omega: 0.0000
                 Chi: 90.0000
                 Phi: 270.0000
                 XTD: 55.0978
              2theta: 24.6023
scan:
    Number of images: 195
               Slice: -15.0000 - 43.5000
         Image width: 0.3000
            Exp time: 2.0000
       Rotation axis: Omega
               Omega: 0.0000
                 Chi: 45.0000
                 Phi: 0.0000
                 XTD: 55.0978
              2theta: 24.6023
scan:
    Number of images: 195
               Slice: -15.0000 - 43.5000
         Image width: 0.3000
            Exp time: 2.0000
       Rotation axis: Omega
               Omega: 0.0000
                 Chi: 45.0000
                 Phi: 90.0000
                 XTD: 55.0978
              2theta: 24.6023
scan:
    Number of images: 195
               Slice: -15.0000 - 43.5000
         Image width: 0.3000
            Exp time: 2.0000
       Rotation axis: Omega
               Omega: 0.0000
                 Chi: 45.0000
                 Phi: 180.0000
                 XTD: 55.0978
              2theta: 24.6023
scan:
    Number of images: 195
               Slice: -15.0000 - 43.5000
         Image width: 0.3000
            Exp time: 2.0000
       Rotation axis: Omega
               Omega: 0.0000
                 Chi: 45.0000
                 Phi: 270.0000
                 XTD: 55.0978
              2theta: 24.6023

;
_diffrn_measurement_device 'Mercury CCD (2x2 bin mode)'
_diffrn_measurement_device_details 'AFC7: Eulerian 3-circle'
_diffrn_measurement_device_type 'Rigaku/MSC Mercury CCD'
_diffrn_measurement_method '\w and \f'
_diffrn_radiation_detector CCD
_diffrn_radiation_monochromator 'Graphite Monochromator'
_diffrn_radiation_source 'Rotating Anode'
_diffrn_radiation_type MoK\a
_diffrn_radiation_wavelength 0.71070
_diffrn_reflns_av_R_equivalents 0.0342
_diffrn_reflns_av_sigmaI/netI 0.0291
_diffrn_reflns_limit_h_max 22
_diffrn_reflns_limit_h_min -22
_diffrn_reflns_limit_k_max 9
_diffrn_reflns_limit_k_min -7
_diffrn_reflns_limit_l_max 36
_diffrn_reflns_limit_l_min -38
_diffrn_reflns_number 20604
_diffrn_reflns_reduction_process 'Lp corrections applied'
_diffrn_reflns_theta_full 27.50
_diffrn_reflns_theta_max 27.50
_diffrn_reflns_theta_min 2.50
_diffrn_source_current 250.0000
_diffrn_source_power 13.7500
_diffrn_source_voltage 55.0000
_exptl_absorpt_coefficient_mu 0.075
_exptl_absorpt_correction_T_max 0.9801
_exptl_absorpt_correction_T_min 0.9765
_exptl_absorpt_correction_type multi-scan
_exptl_absorpt_process_details 'REQAB (Rigaku, 1998)'
_exptl_crystal_colour Red
_exptl_crystal_density_diffrn 1.236
_exptl_crystal_density_method 'not measured'
_exptl_crystal_description Block
_exptl_crystal_F_000 1448
_exptl_crystal_preparation 'mounted on the CryoLoop with Palaton oil and placed in N2 stream at 150(2) K'
_exptl_crystal_size_max 0.32
_exptl_crystal_size_mid 0.30
_exptl_crystal_size_min 0.27
_refine_diff_density_max 0.204
_refine_diff_density_min -0.265
_refine_diff_density_rms 0.042
_refine_ls_extinction_method none
_refine_ls_goodness_of_fit_ref 1.128
_refine_ls_hydrogen_treatment refall
_refine_ls_matrix_type full
_refine_ls_number_parameters 323
_refine_ls_number_reflns 4130
_refine_ls_number_restraints 0
_refine_ls_restrained_S_all 1.128
_refine_ls_R_factor_all 0.0597
_refine_ls_R_factor_gt 0.0517
_refine_ls_shift/su_max 0.000
_refine_ls_shift/su_mean 0.000
_refine_ls_structure_factor_coef Fsqd
_refine_ls_weighting_details 'calc w=1/[\s^2^(Fo^2^)+(0.0666P)^2^+1.5881P] where P=(Fo^2^+2Fc^2^)/3'
_refine_ls_weighting_scheme calc
_refine_ls_wR_factor_gt 0.1307
_refine_ls_wR_factor_ref 0.1374
_reflns_number_gt 3674
_reflns_number_total 4130
_reflns_threshold_expression >2sigma(I)
_cod_data_source_file c5cp05994a3.cif
_cod_data_source_block AnEtPhmNit
_cod_depositor_comments
;
The following automatic conversions were performed:

'_exptl_absorpt_correction_type' value 'Multi-scan' changed to
'multi-scan' according to
/usr/data/users/saulius/crontab/automatic-downloads/rss-feeds/RSC/lib/dictionaries/cif_core.dic
dictionary named 'cif_core.dic' version 2.4.2 from 2011-04-26.

Automatic conversion script
Id: cif_fix_values 3271 2015-04-21 07:52:19Z andrius 

 Adding full bibliography for 7223106--7223107.cif.
;
_cod_original_sg_symbol_H-M C2/c
_cod_database_code 7223106

loop_
_symmetry_equiv_pos_as_xyz
'x, y, z'
'-x, y, -z+1/2'
'x+1/2, y+1/2, z'
'-x+1/2, y+1/2, -z+1/2'
'-x, -y, -z'
'x, -y, z-1/2'
'-x+1/2, -y+1/2, -z'
'x+1/2, -y+1/2, z-1/2'

loop_
_atom_site_label
_atom_site_type_symbol
_atom_site_fract_x
_atom_site_fract_y
_atom_site_fract_z
_atom_site_U_iso_or_equiv
_atom_site_adp_type
_atom_site_occupancy
_atom_site_symmetry_multiplicity
_atom_site_calc_flag
C1 C 0.73306(7) 0.44700(16) 0.14912(4) 0.0232(3) Uani 1 1 d
C2 C 0.68730(7) 0.35051(16) 0.17581(4) 0.0230(3) Uani 1 1 d
C3 C 0.60679(7) 0.38748(17) 0.17272(4) 0.0267(3) Uani 1 1 d
H3A H 0.5815(9) 0.484(2) 0.1500(5) 0.027(4) Uiso 1 1 d
C4 C 0.56454(8) 0.29450(18) 0.19970(5) 0.0312(3) Uani 1 1 d
H4A H 0.5072(10) 0.318(2) 0.1966(6) 0.039(4) Uiso 1 1 d
C5 C 0.59959(8) 0.15789(19) 0.23192(5) 0.0324(3) Uani 1 1 d
H5A H 0.5692(10) 0.092(2) 0.2519(6) 0.042(4) Uiso 1 1 d
C6 C 0.67534(8) 0.11647(18) 0.23537(5) 0.0294(3) Uani 1 1 d
H6A H 0.7022(10) 0.021(2) 0.2573(6) 0.041(4) Uiso 1 1 d
C7 C 0.72167(7) 0.20793(16) 0.20749(4) 0.0235(3) Uani 1 1 d
C8 C 0.79969(7) 0.16673(16) 0.21143(4) 0.0254(3) Uani 1 1 d
H8A H 0.8232(9) 0.070(2) 0.2338(5) 0.030(4) Uiso 1 1 d
C9 C 0.84562(7) 0.26238(16) 0.18573(4) 0.0243(3) Uani 1 1 d
C10 C 0.92673(8) 0.22982(18) 0.19203(5) 0.0291(3) Uani 1 1 d
H10A H 0.9497(9) 0.136(2) 0.2153(5) 0.029(4) Uiso 1 1 d
C11 C 0.97185(8) 0.32915(19) 0.16804(5) 0.0326(3) Uani 1 1 d
H11A H 1.0280(11) 0.307(2) 0.1735(6) 0.045(5) Uiso 1 1 d
C12 C 0.93811(8) 0.46482(19) 0.13510(5) 0.0329(3) Uani 1 1 d
H12A H 0.9704(9) 0.534(2) 0.1161(5) 0.033(4) Uiso 1 1 d
C13 C 0.86117(8) 0.50056(18) 0.12811(5) 0.0289(3) Uani 1 1 d
H13A H 0.8390(9) 0.595(2) 0.1058(5) 0.034(4) Uiso 1 1 d
C14 C 0.81192(7) 0.40395(16) 0.15346(4) 0.0240(3) Uani 1 1 d
C15 C 0.69623(7) 0.59863(16) 0.11752(4) 0.0237(3) Uani 1 1 d
C16 C 0.67740(7) 0.56600(16) 0.07042(4) 0.0250(3) Uani 1 1 d
H16A H 0.6945(9) 0.445(2) 0.0580(5) 0.027(4) Uiso 1 1 d
C17 C 0.63602(7) 0.70048(16) 0.04109(4) 0.0250(3) Uani 1 1 d
C18 C 0.61514(8) 0.86968(17) 0.05969(5) 0.0273(3) Uani 1 1 d
H18A H 0.5861(9) 0.960(2) 0.0403(5) 0.033(4) Uiso 1 1 d
C19 C 0.63664(8) 0.90369(17) 0.10614(5) 0.0288(3) Uani 1 1 d
H19A H 0.6237(9) 1.023(2) 0.1195(5) 0.033(4) Uiso 1 1 d
C20 C 0.67701(8) 0.76968(17) 0.13530(4) 0.0279(3) Uani 1 1 d
H20A H 0.6910(9) 0.795(2) 0.1689(5) 0.029(4) Uiso 1 1 d
N1 N 0.61479(7) 0.67566(14) -0.00697(4) 0.0313(3) Uani 1 1 d
O1 O 0.59254(10) 0.82212(16) -0.03075(4) 0.0666(5) Uani 1 1 d
C21 C 0.61918(8) 0.49721(17) -0.03354(4) 0.0291(3) Uani 1 1 d
C22 C 0.70191(11) 0.4716(3) -0.03953(7) 0.0509(4) Uani 1 1 d
H22A H 0.7380(11) 0.449(3) -0.0101(7) 0.050(5) Uiso 1 1 d
H22B H 0.7048(13) 0.355(3) -0.0589(8) 0.073(6) Uiso 1 1 d
H22C H 0.7171(13) 0.581(3) -0.0579(8) 0.076(7) Uiso 1 1 d
C23 C 0.58970(10) 0.32717(19) -0.01035(5) 0.0363(3) Uani 1 1 d
H23A H 0.6260(11) 0.280(3) 0.0177(7) 0.057(5) Uiso 1 1 d
H23B H 0.5806(11) 0.224(3) -0.0321(7) 0.055(5) Uiso 1 1 d
H23C H 0.5422(14) 0.358(3) 0.0014(8) 0.073(7) Uiso 1 1 d
C24 C 0.56610(14) 0.5237(2) -0.07996(6) 0.0543(5) Uani 1 1 d
H24A H 0.5819(12) 0.623(3) -0.0981(7) 0.064(6) Uiso 1 1 d
H24B H 0.5096(19) 0.551(4) -0.0766(10) 0.114(10) Uiso 1 1 d
H24C H 0.5697(13) 0.403(3) -0.0983(7) 0.068(6) Uiso 1 1 d

loop_
_atom_site_aniso_label
_atom_site_aniso_U_11
_atom_site_aniso_U_22
_atom_site_aniso_U_33
_atom_site_aniso_U_23
_atom_site_aniso_U_13
_atom_site_aniso_U_12
C1 0.0281(6) 0.0223(5) 0.0179(6) -0.0021(4) 0.0011(5) 0.0007(4)
C2 0.0266(6) 0.0212(5) 0.0197(6) -0.0019(4) 0.0002(5) -0.0006(4)
C3 0.0264(6) 0.0248(6) 0.0272(6) -0.0006(5) 0.0007(5) 0.0006(5)
C4 0.0270(7) 0.0296(6) 0.0369(7) -0.0002(5) 0.0053(6) -0.0010(5)
C5 0.0321(7) 0.0303(6) 0.0360(7) 0.0050(5) 0.0095(6) -0.0025(5)
C6 0.0335(7) 0.0262(6) 0.0281(7) 0.0048(5) 0.0050(5) -0.0002(5)
C7 0.0265(6) 0.0221(5) 0.0207(6) -0.0016(4) 0.0016(5) -0.0002(4)
C8 0.0297(7) 0.0238(6) 0.0211(6) 0.0006(4) 0.0004(5) 0.0033(5)
C9 0.0271(6) 0.0242(6) 0.0204(6) -0.0039(4) 0.0014(5) 0.0019(4)
C10 0.0292(7) 0.0307(6) 0.0259(6) -0.0042(5) 0.0016(5) 0.0057(5)
C11 0.0276(7) 0.0344(7) 0.0358(7) -0.0071(5) 0.0060(6) 0.0022(5)
C12 0.0324(7) 0.0339(7) 0.0347(7) -0.0035(5) 0.0119(6) -0.0027(5)
C13 0.0323(7) 0.0277(6) 0.0275(7) 0.0011(5) 0.0073(5) 0.0011(5)
C14 0.0277(6) 0.0241(5) 0.0198(6) -0.0025(4) 0.0035(5) 0.0008(4)
C15 0.0247(6) 0.0246(6) 0.0216(6) 0.0019(4) 0.0040(5) 0.0012(4)
C16 0.0288(6) 0.0231(5) 0.0227(6) 0.0004(4) 0.0039(5) 0.0017(5)
C17 0.0292(6) 0.0237(5) 0.0217(6) 0.0010(4) 0.0038(5) -0.0021(5)
C18 0.0282(7) 0.0234(6) 0.0299(7) 0.0045(5) 0.0044(5) 0.0022(5)
C19 0.0338(7) 0.0231(6) 0.0297(7) -0.0012(5) 0.0067(5) 0.0023(5)
C20 0.0344(7) 0.0261(6) 0.0229(6) -0.0010(5) 0.0049(5) 0.0000(5)
N1 0.0456(7) 0.0242(5) 0.0218(5) 0.0044(4) 0.0007(5) 0.0022(4)
O1 0.1334(14) 0.0319(6) 0.0275(6) 0.0088(4) -0.0027(7) 0.0218(7)
C21 0.0366(7) 0.0264(6) 0.0236(6) -0.0011(5) 0.0040(5) -0.0019(5)
C22 0.0497(10) 0.0466(9) 0.0630(12) 0.0038(8) 0.0273(9) 0.0029(8)
C23 0.0434(9) 0.0276(7) 0.0368(8) 0.0014(6) 0.0051(7) -0.0055(6)
C24 0.0869(15) 0.0383(8) 0.0285(8) 0.0012(6) -0.0127(9) -0.0083(9)

loop_
_atom_type_symbol
_atom_type_description
_atom_type_scat_dispersion_real
_atom_type_scat_dispersion_imag
_atom_type_scat_source
C C 0.0033 0.0016 'International Tables Vol C Tables 4.2.6.8 and 6.1.1.4'
H H 0.0000 0.0000 'International Tables Vol C Tables 4.2.6.8 and 6.1.1.4'
N N 0.0061 0.0033 'International Tables Vol C Tables 4.2.6.8 and 6.1.1.4'
O O 0.0106 0.0060 'International Tables Vol C Tables 4.2.6.8 and 6.1.1.4'

loop_
_geom_angle_atom_site_label_1
_geom_angle_atom_site_label_2
_geom_angle_atom_site_label_3
_geom_angle
C14 C1 C2 120.29(11)
C14 C1 C15 121.39(11)
C2 C1 C15 118.29(11)
C1 C2 C3 122.80(11)
C1 C2 C7 119.53(11)
C3 C2 C7 117.67(11)
C4 C3 C2 121.34(12)
C4 C3 H3A 120.0(9)
C2 C3 H3A 118.7(9)
C3 C4 C5 120.55(13)
C3 C4 H4A 121.0(9)
C5 C4 H4A 118.4(9)
C6 C5 C4 119.96(13)
C6 C5 H5A 119.4(10)
C4 C5 H5A 120.7(10)
C5 C6 C7 121.59(12)
C5 C6 H6A 122.6(10)
C7 C6 H6A 115.8(10)
C8 C7 C6 121.52(11)
C8 C7 C2 119.60(11)
C6 C7 C2 118.84(11)
C9 C8 C7 121.42(11)
C9 C8 H8A 119.5(9)
C7 C8 H8A 119.1(9)
C8 C9 C10 121.56(11)
C8 C9 C14 119.68(11)
C10 C9 C14 118.70(12)
C11 C10 C9 121.27(12)
C11 C10 H10A 120.6(9)
C9 C10 H10A 118.1(9)
C10 C11 C12 119.96(13)
C10 C11 H11A 119.9(10)
C12 C11 H11A 120.2(10)
C13 C12 C11 120.66(13)
C13 C12 H12A 118.8(9)
C11 C12 H12A 120.5(9)
C12 C13 C14 121.37(12)
C12 C13 H13A 119.7(9)
C14 C13 H13A 118.9(9)
C1 C14 C13 122.51(11)
C1 C14 C9 119.46(11)
C13 C14 C9 117.99(11)
C16 C15 C20 119.69(11)
C16 C15 C1 120.06(10)
C20 C15 C1 120.17(11)
C15 C16 C17 120.36(11)
C15 C16 H16A 118.5(8)
C17 C16 H16A 121.1(8)
C18 C17 C16 119.22(11)
C18 C17 N1 117.59(11)
C16 C17 N1 123.18(11)
C19 C18 C17 119.96(12)
C19 C18 H18A 120.2(10)
C17 C18 H18A 119.8(10)
C18 C19 C20 120.83(12)
C18 C19 H19A 120.8(9)
C20 C19 H19A 118.3(9)
C19 C20 C15 119.86(12)
C19 C20 H20A 119.8(8)
C15 C20 H20A 120.4(8)
O1 N1 C17 116.67(11)
O1 N1 C21 116.21(10)
C17 N1 C21 127.04(10)
N1 C21 C22 107.97(12)
N1 C21 C24 106.49(12)
C22 C21 C24 110.68(15)
N1 C21 C23 112.21(11)
C22 C21 C23 111.97(12)
C24 C21 C23 107.40(12)
C21 C22 H22A 113.1(11)
C21 C22 H22B 108.4(13)
H22A C22 H22B 105.6(17)
C21 C22 H22C 109.2(13)
H22A C22 H22C 113.9(17)
H22B C22 H22C 106.2(18)
C21 C23 H23A 114.5(11)
C21 C23 H23B 109.1(11)
H23A C23 H23B 107.3(15)
C21 C23 H23C 111.4(13)
H23A C23 H23C 103.6(16)
H23B C23 H23C 110.8(17)
C21 C24 H24A 113.7(13)
C21 C24 H24B 112.2(16)
H24A C24 H24B 108(2)
C21 C24 H24C 106.7(12)
H24A C24 H24C 105.4(17)
H24B C24 H24C 111(2)

loop_
_geom_bond_atom_site_label_1
_geom_bond_atom_site_label_2
_geom_bond_distance
C1 C14 1.4091(18)
C1 C2 1.4107(17)
C1 C15 1.4952(16)
C2 C3 1.4328(18)
C2 C7 1.4370(16)
C3 C4 1.3632(19)
C3 H3A 1.005(15)
C4 C5 1.4203(19)
C4 H4A 1.013(17)
C5 C6 1.356(2)
C5 H5A 0.990(18)
C6 C7 1.4247(18)
C6 H6A 0.998(17)
C7 C8 1.3930(18)
C8 C9 1.3905(18)
C8 H8A 0.992(15)
C9 C10 1.4293(18)
C9 C14 1.4385(16)
C10 C11 1.361(2)
C10 H10A 0.988(15)
C11 C12 1.421(2)
C11 H11A 0.989(19)
C12 C13 1.361(2)
C12 H12A 1.001(16)
C13 C14 1.4280(18)
C13 H13A 0.974(16)
C15 C16 1.3910(17)
C15 C20 1.3937(17)
C16 C17 1.4024(17)
C16 H16A 1.008(15)
C17 C18 1.4023(17)
C17 N1 1.4129(16)
C18 C19 1.3778(19)
C18 H18A 0.946(16)
C19 C20 1.3903(17)
C19 H19A 0.983(16)
C20 H20A 0.995(15)
N1 O1 1.2780(14)
N1 C21 1.5037(16)
C21 C22 1.517(2)
C21 C24 1.523(2)
C21 C23 1.5305(18)
C22 H22A 0.993(19)
C22 H22B 1.02(2)
C22 H22C 1.02(2)
C23 H23A 1.01(2)
C23 H23B 0.97(2)
C23 H23C 0.99(2)
C24 H24A 0.96(2)
C24 H24B 1.04(3)
C24 H24C 1.02(2)

loop_
_geom_torsion_atom_site_label_1
_geom_torsion_atom_site_label_2
_geom_torsion_atom_site_label_3
_geom_torsion_atom_site_label_4
_geom_torsion
C14 C1 C2 C3 -179.67(11)
C15 C1 C2 C3 2.14(17)
C14 C1 C2 C7 0.03(17)
C15 C1 C2 C7 -178.16(10)
C1 C2 C3 C4 -178.59(12)
C7 C2 C3 C4 1.71(18)
C2 C3 C4 C5 0.2(2)
C3 C4 C5 C6 -1.3(2)
C4 C5 C6 C7 0.4(2)
C5 C6 C7 C8 179.28(12)
C5 C6 C7 C2 1.50(19)
C1 C2 C7 C8 -0.04(17)
C3 C2 C7 C8 179.67(11)
C1 C2 C7 C6 177.79(11)
C3 C2 C7 C6 -2.50(17)
C6 C7 C8 C9 -176.95(11)
C2 C7 C8 C9 0.82(18)
C7 C8 C9 C10 175.51(11)
C7 C8 C9 C14 -1.56(18)
C8 C9 C10 C11 -177.40(12)
C14 C9 C10 C11 -0.31(18)
C9 C10 C11 C12 -1.7(2)
C10 C11 C12 C13 1.8(2)
C11 C12 C13 C14 0.1(2)
C2 C1 C14 C13 -178.41(11)
C15 C1 C14 C13 -0.27(18)
C2 C1 C14 C9 -0.76(17)
C15 C1 C14 C9 177.38(10)
C12 C13 C14 C1 175.66(12)
C12 C13 C14 C9 -2.03(18)
C8 C9 C14 C1 1.51(17)
C10 C9 C14 C1 -175.64(11)
C8 C9 C14 C13 179.27(11)
C10 C9 C14 C13 2.12(17)
C14 C1 C15 C16 77.52(15)
C2 C1 C15 C16 -104.31(14)
C14 C1 C15 C20 -105.79(14)
C2 C1 C15 C20 72.38(15)
C20 C15 C16 C17 -3.06(19)
C1 C15 C16 C17 173.64(11)
C15 C16 C17 C18 1.21(19)
C15 C16 C17 N1 -179.69(12)
C16 C17 C18 C19 1.3(2)
N1 C17 C18 C19 -177.85(12)
C17 C18 C19 C20 -1.9(2)
C18 C19 C20 C15 0.1(2)
C16 C15 C20 C19 2.4(2)
C1 C15 C20 C19 -174.28(12)
C18 C17 N1 O1 13.9(2)
C16 C17 N1 O1 -165.18(14)
C18 C17 N1 C21 -169.33(12)
C16 C17 N1 C21 11.6(2)
O1 N1 C21 C22 96.80(16)
C17 N1 C21 C22 -79.95(17)
O1 N1 C21 C24 -22.09(19)
C17 N1 C21 C24 161.16(15)
O1 N1 C21 C23 -139.33(15)
C17 N1 C21 C23 43.92(19)
